data_2219475
loop_
_publ_author_name
'Jarraya, Raoudha Mezghani'
'Bouaziz, Amira'
'Hamdi, Besma'
'Ben Salah, Abdelhamid'
'Damak, Mohamed'

_publ_section_title
;
 <i>N</i>-(Hydroxymethyl)ibogaine
;
_journal_coeditor_code ZL2132
_journal_issue 9
_journal_name_full 'Acta Crystallographica Section E'
_journal_page_first o1739
_journal_paper_doi 10.1107/S1600536808025324
_journal_volume 64
_journal_year 2008
_chemical_formula_iupac 'C21 H28 N2 O2'
_chemical_formula_moiety 'C21 H28 N2 O2'
_chemical_formula_sum 'C21 H28 N2 O2'
_chemical_formula_weight 340.45
_chemical_melting_point 436
_chemical_name_systematic
;
16-Hydroxymethyl-12-methoxyibogamine
;
_space_group_IT_number 19
_symmetry_cell_setting orthorhombic
_symmetry_space_group_name_Hall 'P 2ac 2ab'
_symmetry_space_group_name_H-M 'P 21 21 21'
_atom_sites_solution_hydrogens geom
_atom_sites_solution_primary direct
_atom_sites_solution_secondary difmap
_audit_creation_method SHELXL-97
_cell_angle_alpha 90.00
_cell_angle_beta 90.00
_cell_angle_gamma 90.00
_cell_formula_units_Z 4
_cell_length_a 8.4990(10)
_cell_length_b 10.2537(11)
_cell_length_c 20.676(3)
_cell_measurement_reflns_used 2130
_cell_measurement_temperature 293(2)
_cell_measurement_theta_max 24.54
_cell_measurement_theta_min 3.20
_cell_volume 1801.8(4)
_computing_cell_refinement 'SAINT (Bruker, 1998)'
_computing_data_collection 'SMART (Bruker, 1998)'
_computing_data_reduction 'SMART (Bruker, 1998)'
_computing_molecular_graphics 'ORTEP-3 (Farrugia, 1997)'
_computing_publication_material 'WinGX (Farrugia, 1999)'
_computing_structure_refinement 'SHELXL97 (Sheldrick, 2008)'
_computing_structure_solution 'SHELXS97 (Sheldrick, 2008)'
_diffrn_ambient_temperature 296
_diffrn_measured_fraction_theta_full 1.000
_diffrn_measured_fraction_theta_max 1.000
_diffrn_measurement_device_type
;
Bruker Kappa APEXII CCD
;
_diffrn_measurement_method '\f and \w'
_diffrn_radiation_monochromator graphite
_diffrn_radiation_source 'fine-focus sealed tube'
_diffrn_radiation_type MoK\a
_diffrn_radiation_wavelength 0.71070
_diffrn_reflns_av_R_equivalents 0.0794
_diffrn_reflns_av_sigmaI/netI 0.0651
_diffrn_reflns_limit_h_max 10
_diffrn_reflns_limit_h_min -10
_diffrn_reflns_limit_k_max 11
_diffrn_reflns_limit_k_min -12
_diffrn_reflns_limit_l_max 25
_diffrn_reflns_limit_l_min -25
_diffrn_reflns_number 9906
_diffrn_reflns_theta_full 26.42
_diffrn_reflns_theta_max 26.42
_diffrn_reflns_theta_min 1.97
_exptl_absorpt_coefficient_mu 0.081
_exptl_absorpt_correction_T_max 0.981
_exptl_absorpt_correction_T_min 0.962
_exptl_absorpt_correction_type multi-scan
_exptl_absorpt_process_details '(Coppens <i>et al.</i>,  1965)'
_exptl_crystal_colour Colourless
_exptl_crystal_density_diffrn 1.255
_exptl_crystal_density_method 'not measured'
_exptl_crystal_description prism
_exptl_crystal_F_000 736
_exptl_crystal_size_max 0.47
_exptl_crystal_size_mid 0.33
_exptl_crystal_size_min 0.26
_refine_diff_density_max 0.252
_refine_diff_density_min -0.170
_refine_ls_extinction_coef 0.013(2)
_refine_ls_extinction_expression Fc^*^=kFc[1+0.001xFc^2^\l^3^/sin(2\q)]^-1/4^
_refine_ls_extinction_method 'SHELXL97 (Sheldrick, 2008)'
_refine_ls_goodness_of_fit_ref 1.000
_refine_ls_hydrogen_treatment constr
_refine_ls_matrix_type full
_refine_ls_number_parameters 228
_refine_ls_number_reflns 2131
_refine_ls_number_restraints 0
_refine_ls_restrained_S_all 1.000
_refine_ls_R_factor_all 0.1088
_refine_ls_R_factor_gt 0.0489
_refine_ls_shift/su_max 0.000
_refine_ls_shift/su_mean 0.000
_refine_ls_structure_factor_coef Fsqd
_refine_ls_weighting_details 'calc w=1/[\s^2^(Fo^2^)+(0.06P)^2^] where P=(Fo^2^+2Fc^2^)/3'
_refine_ls_weighting_scheme calc
_refine_ls_wR_factor_gt 0.1008
_refine_ls_wR_factor_ref 0.1226
_reflns_number_gt 1225
_reflns_number_total 2131
_reflns_threshold_expression I>2\s(I)
_cod_data_source_file zl2132.cif
_cod_data_source_block I
_cod_depositor_comments
;
The following automatic conversions were performed:
'_symmetry_cell_setting' value 'Orthorhombic' changed to 'orthorhombic'
according to '/home/saulius/struct/CIF-dictionaries/cif_core.dic'
dictionary named 'cif_core.dic' version 2.4.1 from 2010-06-29.

Automatic conversion script
Id: cif_fix_enum 1527 2010-12-29 10:47:43Z saulius 

The following automatic conversions were performed:

'_symmetry_cell_setting' value 'Orthorhombic' changed to
'orthorhombic' according to
/home/saulius/struct/CIF-dictionaries/cif_core.dic dictionary named
'cif_core.dic' version 2.4.1 from 2010-06-29.

Automatic conversion script
Id: cif_fix_values 1715 2011-07-08 13:25:40Z adriana 
;
_cod_database_code 2219475
_cod_database_fobs_code 2219475

loop_
_symmetry_equiv_pos_as_xyz
x,y,z
1/2-x,-y,1/2+z
1/2+x,1/2-y,-z
-x,1/2+y,1/2-z

loop_
_atom_site_aniso_label
_atom_site_aniso_U_11
_atom_site_aniso_U_22
_atom_site_aniso_U_33
_atom_site_aniso_U_12
_atom_site_aniso_U_13
_atom_site_aniso_U_23
O1 0.0692(14) 0.082(2) 0.0586(15) -0.0123(17) -0.0034(16) -0.0077(18)
O2 0.0368(11) 0.078(2) 0.110(2) -0.0021(13) 0.0146(16) -0.023(2)
N1 0.0333(14) 0.051(2) 0.0577(17) -0.0022(14) 0.0062(15) -0.0010(17)
N4 0.0345(12) 0.046(2) 0.0527(17) -0.0025(13) 0.0077(14) 0.0075(17)
C2 0.0309(14) 0.048(2) 0.0525(18) -0.0080(15) 0.0009(16) 0.008(2)
C3 0.061(2) 0.055(3) 0.078(3) -0.003(2) 0.012(2) 0.011(2)
C5 0.0295(14) 0.062(3) 0.0484(17) -0.0091(15) 0.0095(16) 0.000(2)
C6 0.0319(15) 0.087(3) 0.0545(19) -0.0096(18) 0.0043(18) 0.008(2)
C7 0.0367(15) 0.058(3) 0.0449(16) 0.0021(17) 0.0018(17) 0.007(2)
C8 0.0375(16) 0.047(2) 0.0508(19) 0.0016(16) -0.0019(16) 0.007(2)
C9 0.0363(14) 0.052(2) 0.0551(19) 0.0004(16) -0.0013(17) 0.004(2)
C10 0.0477(17) 0.053(3) 0.058(2) 0.0073(19) -0.007(2) 0.001(2)
C11 0.0418(15) 0.051(3) 0.077(3) -0.0054(19) -0.003(2) -0.008(2)
C12 0.0453(18) 0.054(3) 0.068(3) -0.0033(18) 0.005(2) -0.002(2)
C13 0.0349(16) 0.047(3) 0.0529(19) -0.0033(16) 0.0003(18) 0.004(2)
C14 0.0517(19) 0.054(3) 0.078(3) 0.002(2) 0.008(2) 0.001(2)
C15 0.058(2) 0.090(4) 0.077(3) -0.009(2) -0.008(2) -0.022(3)
C16 0.0328(14) 0.058(3) 0.0455(17) 0.0030(17) 0.0000(17) 0.005(2)
C17 0.0548(18) 0.055(3) 0.066(2) 0.0097(19) -0.005(2) -0.002(2)
C18 0.089(4) 0.248(9) 0.084(4) -0.016(5) -0.013(3) 0.027(5)
C19 0.041(2) 0.198(7) 0.061(3) -0.001(3) -0.0052(19) -0.016(4)
C20 0.0376(16) 0.089(4) 0.054(2) 0.0018(19) 0.0005(18) 0.002(3)
C21 0.0339(15) 0.052(3) 0.0433(16) -0.0035(16) 0.0012(16) 0.009(2)
C22 0.0332(16) 0.081(3) 0.0575(19) -0.0033(18) 0.0057(18) -0.001(3)
C23 0.077(2) 0.105(4) 0.051(2) -0.002(3) 0.002(2) -0.007(3)

loop_
_atom_site_type_symbol
_atom_site_label
_atom_site_fract_x
_atom_site_fract_y
_atom_site_fract_z
_atom_site_U_iso_or_equiv
_atom_site_thermal_displace_type
_atom_site_occupancy
O O1 0.3015(3) 0.7399(3) 0.67173(13) 0.0699(10) Uani 1.000
O O2 0.4685(2) 0.3819(3) 0.37616(16) 0.0749(10) Uani 1.000
N N1 0.2906(3) 0.5196(3) 0.42942(14) 0.0473(10) Uani 1.000
N N4 -0.2039(3) 0.3716(3) 0.39872(13) 0.0444(10) Uani 1.000
C C2 0.1436(4) 0.4598(4) 0.42969(16) 0.0438(10) Uani 1.000
C C3 -0.1969(4) 0.2289(4) 0.4092(2) 0.0647(16) Uani 1.000
C C5 -0.2164(3) 0.4504(4) 0.45746(15) 0.0466(12) Uani 1.000
C C6 -0.0883(3) 0.4396(4) 0.50880(17) 0.0578(13) Uani 1.000
C C7 0.0731(4) 0.4847(4) 0.48818(15) 0.0465(12) Uani 1.000
C C8 0.1799(4) 0.5612(4) 0.52547(15) 0.0451(11) Uani 1.000
C C9 0.1706(4) 0.6143(4) 0.58812(16) 0.0478(10) Uani 1.000
C C10 0.2951(4) 0.6835(4) 0.61088(18) 0.0529(13) Uani 1.000
C C11 0.4272(4) 0.7052(4) 0.5718(2) 0.0566(15) Uani 1.000
C C12 0.4392(4) 0.6560(4) 0.51093(19) 0.0558(15) Uani 1.000
C C13 0.3148(3) 0.5818(3) 0.48816(16) 0.0449(13) Uani 1.000
C C14 -0.0654(4) 0.1689(4) 0.36909(19) 0.0612(15) Uani 1.000
C C15 -0.0987(5) 0.1998(5) 0.2990(2) 0.0750(18) Uani 1.000
C C16 0.0864(3) 0.3789(4) 0.37486(16) 0.0454(12) Uani 1.000
C C17 0.0882(4) 0.2308(4) 0.38900(18) 0.0586(13) Uani 1.000
C C18 -0.2517(6) 0.3734(8) 0.1820(3) 0.140(4) Uani 1.000
C C19 -0.2565(4) 0.3954(7) 0.2521(2) 0.100(3) Uani 1.000
C C20 -0.1088(4) 0.3479(5) 0.28785(18) 0.0602(16) Uani 1.000
C C21 -0.0813(3) 0.4137(4) 0.35298(14) 0.0431(12) Uani 1.000
C C22 0.4069(4) 0.5073(4) 0.37864(17) 0.0572(13) Uani 1.000
C C23 0.1784(5) 0.7078(5) 0.71452(18) 0.0777(16) Uani 1.000
H H2 0.56220 0.38540 0.36695 0.1121 Uiso 1.000
H H3A -0.29665 0.18987 0.39714 0.0776 Uiso 1.000
H H3B -0.17874 0.21105 0.45467 0.0776 Uiso 1.000
H H5A -0.31577 0.42901 0.47796 0.0558 Uiso 1.000
H H5B -0.22240 0.54107 0.44437 0.0558 Uiso 1.000
H H6A -0.12032 0.49033 0.54616 0.0692 Uiso 1.000
H H6B -0.08102 0.34926 0.52234 0.0692 Uiso 1.000
H H9 0.08122 0.60219 0.61337 0.0573 Uiso 1.000
H H11 0.50966 0.75501 0.58804 0.0679 Uiso 1.000
H H12 0.52756 0.67152 0.48556 0.0670 Uiso 1.000
H H14 -0.06143 0.07430 0.37574 0.0738 Uiso 1.000
H H15A -0.19714 0.15943 0.28629 0.0903 Uiso 1.000
H H15B -0.01575 0.16369 0.27219 0.0903 Uiso 1.000
H H16 0.15678 0.39445 0.33813 0.0547 Uiso 1.000
H H17A 0.17411 0.19026 0.36553 0.0701 Uiso 1.000
H H17B 0.10551 0.21657 0.43483 0.0701 Uiso 1.000
H H18A -0.34656 0.40616 0.16267 0.2104 Uiso 1.000
H H18B -0.24268 0.28170 0.17345 0.2104 Uiso 1.000
H H18C -0.16270 0.41811 0.16388 0.2104 Uiso 1.000
H H19A -0.34761 0.35095 0.26980 0.1201 Uiso 1.000
H H19B -0.26962 0.48797 0.26016 0.1201 Uiso 1.000
H H20 -0.01894 0.37112 0.26050 0.0723 Uiso 1.000
H H21 -0.08848 0.50836 0.34730 0.0517 Uiso 1.000
H H22A 0.35897 0.52830 0.33737 0.0686 Uiso 1.000
H H22B 0.49145 0.56900 0.38624 0.0686 Uiso 1.000
H H23A 0.19868 0.74605 0.75608 0.1165 Uiso 1.000
H H23B 0.17177 0.61479 0.71882 0.1165 Uiso 1.000
H H23C 0.08078 0.74087 0.69783 0.1165 Uiso 1.000

loop_
_atom_type_symbol
_atom_type_description
_atom_type_scat_dispersion_real
_atom_type_scat_dispersion_imag
_atom_type_scat_source
C C 0.0033 0.0016 'International Tables Vol C Tables 4.2.6.8 and 6.1.1.4'
H H 0.0000 0.0000 'International Tables Vol C Tables 4.2.6.8 and 6.1.1.4'
N N 0.0061 0.0033 'International Tables Vol C Tables 4.2.6.8 and 6.1.1.4'
O O 0.0106 0.0060 'International Tables Vol C Tables 4.2.6.8 and 6.1.1.4'

loop_
_geom_angle_atom_site_label_1
_geom_angle_atom_site_label_2
_geom_angle_atom_site_label_3
_geom_angle
_geom_angle_publ_flag
C10 O1 C23 116.3(3) no
C22 O2 H2 109.52 no
C2 N1 C13 109.4(3) no
C2 N1 C22 125.3(3) no
C13 N1 C22 125.0(3) no
C3 N4 C5 115.3(3) no
C3 N4 C21 110.8(3) no
C5 N4 C21 115.0(3) no
N1 C2 C16 122.4(3) no
C7 C2 C16 129.2(3) no
N1 C2 C7 108.3(3) no
N4 C3 C14 110.4(3) no
N4 C5 C6 119.1(3) no
C5 C6 C7 115.5(3) no
C2 C7 C8 107.5(3) no
C6 C7 C8 126.5(3) no
C2 C7 C6 126.0(3) no
C7 C8 C13 107.9(3) no
C9 C8 C13 119.7(3) no
C7 C8 C9 132.4(3) no
C8 C9 C10 118.5(3) no
O1 C10 C9 124.3(3) no
O1 C10 C11 115.2(3) no
C9 C10 C11 120.5(3) no
C10 C11 C12 122.3(3) no
C11 C12 C13 117.5(3) no
N1 C13 C8 107.0(3) no
C8 C13 C12 121.4(3) no
N1 C13 C12 131.6(3) no
C3 C14 C15 107.5(3) no
C15 C14 C17 109.6(3) no
C3 C14 C17 108.5(3) no
C14 C15 C20 111.2(4) no
C2 C16 C17 113.6(3) no
C2 C16 C21 113.5(3) no
C17 C16 C21 107.0(3) no
C14 C17 C16 110.7(3) no
C18 C19 C20 113.8(4) no
C15 C20 C21 107.2(3) no
C19 C20 C21 114.2(4) no
C15 C20 C19 115.5(4) no
N4 C21 C16 113.5(3) no
C16 C21 C20 107.4(3) no
N4 C21 C20 109.2(3) no
O2 C22 N1 111.4(3) no
N4 C3 H3A 109.57 no
N4 C3 H3B 109.56 no
C14 C3 H3A 109.57 no
C14 C3 H3B 109.57 no
H3A C3 H3B 108.08 no
N4 C5 H5A 107.53 no
N4 C5 H5B 107.56 no
C6 C5 H5A 107.52 no
C6 C5 H5B 107.55 no
H5A C5 H5B 107.04 no
C5 C6 H6A 108.37 no
C5 C6 H6B 108.42 no
C7 C6 H6A 108.40 no
C7 C6 H6B 108.44 no
H6A C6 H6B 107.47 no
C8 C9 H9 120.72 no
C10 C9 H9 120.77 no
C10 C11 H11 118.88 no
C12 C11 H11 118.78 no
C11 C12 H12 121.28 no
C13 C12 H12 121.25 no
C3 C14 H14 110.42 no
C15 C14 H14 110.40 no
C17 C14 H14 110.38 no
C14 C15 H15A 109.40 no
C14 C15 H15B 109.39 no
C20 C15 H15A 109.43 no
C20 C15 H15B 109.37 no
H15A C15 H15B 108.01 no
C2 C16 H16 107.50 no
C17 C16 H16 107.47 no
C21 C16 H16 107.47 no
C14 C17 H17A 109.54 no
C14 C17 H17B 109.54 no
C16 C17 H17A 109.49 no
C16 C17 H17B 109.50 no
H17A C17 H17B 108.06 no
C19 C18 H18A 109.51 no
C19 C18 H18B 109.56 no
C19 C18 H18C 109.50 no
H18A C18 H18B 109.45 no
H18A C18 H18C 109.38 no
H18B C18 H18C 109.44 no
C18 C19 H19A 108.82 no
C18 C19 H19B 108.86 no
C20 C19 H19A 108.77 no
C20 C19 H19B 108.75 no
H19A C19 H19B 107.64 no
C15 C20 H20 106.43 no
C19 C20 H20 106.40 no
C21 C20 H20 106.43 no
N4 C21 H21 108.88 no
C16 C21 H21 108.85 no
C20 C21 H21 108.85 no
O2 C22 H22A 109.35 no
O2 C22 H22B 109.29 no
N1 C22 H22A 109.39 no
N1 C22 H22B 109.36 no
H22A C22 H22B 107.99 no
O1 C23 H23A 109.46 no
O1 C23 H23B 109.51 no
O1 C23 H23C 109.47 no
H23A C23 H23B 109.49 no
H23A C23 H23C 109.41 no
H23B C23 H23C 109.48 no

loop_
_geom_bond_atom_site_label_1
_geom_bond_atom_site_label_2
_geom_bond_distance
_geom_bond_publ_flag
O1 C10 1.386(5) no
O1 C23 1.409(5) no
O2 C22 1.389(5) no
O2 H2 0.8196 no
N1 C2 1.392(4) no
N1 C22 1.447(4) no
N1 C13 1.387(4) no
N4 C3 1.480(5) no
N4 C21 1.472(4) no
N4 C5 1.463(4) no
C2 C7 1.374(5) no
C2 C16 1.486(5) no
C3 C14 1.522(5) no
C5 C6 1.525(4) no
C6 C7 1.509(4) no
C7 C8 1.426(5) no
C8 C13 1.398(4) no
C8 C9 1.407(5) no
C9 C10 1.358(5) no
C10 C11 1.401(5) no
C11 C12 1.360(6) no
C12 C13 1.385(5) no
C14 C15 1.510(6) no
C14 C17 1.509(5) no
C15 C20 1.538(7) no
C16 C17 1.547(6) no
C16 C21 1.537(4) no
C18 C19 1.467(8) no
C19 C20 1.536(6) no
C20 C21 1.524(5) no
C3 H3A 0.9701 no
C3 H3B 0.9701 no
C5 H5A 0.9701 no
C5 H5B 0.9696 no
C6 H6A 0.9702 no
C6 H6B 0.9697 no
C9 H9 0.9301 no
C11 H11 0.9299 no
C12 H12 0.9297 no
C14 H14 0.9803 no
C15 H15A 0.9697 no
C15 H15B 0.9702 no
C16 H16 0.9798 no
C17 H17A 0.9703 no
C17 H17B 0.9700 no
C18 H18A 0.9605 no
C18 H18B 0.9598 no
C18 H18C 0.9606 no
C19 H19A 0.9702 no
C19 H19B 0.9701 no
C20 H20 0.9797 no
C21 H21 0.9796 no
C22 H22A 0.9698 no
C22 H22B 0.9702 no
C23 H23A 0.9602 no
C23 H23B 0.9595 no
C23 H23C 0.9604 no

loop_
_geom_contact_atom_site_label_1
_geom_contact_atom_site_label_2
_geom_contact_distance
_geom_contact_site_symmetry_2
_geom_contact_publ_flag
O2 C3 3.319(4) 1_655 no
O2 C5 3.239(4) 1_655 no
O2 N4 2.825(3) 1_655 no
O2 C16 3.248(3) . no
O1 H20 2.8425 2_565 no
O1 H21 2.7735 3_566 no
O2 H3A 2.8371 1_655 no
O2 H5A 2.8329 1_655 no
O2 H16 2.7665 . no
O2 H19A 2.7165 1_655 no
N4 O2 2.825(3) 1_455 no
N4 H2 2.0984 1_455 no
N4 H19A 2.9397 . no
C3 O2 3.319(4) 1_455 no
C3 C8 3.431(6) 3_456 no
C5 O2 3.239(4) 1_455 no
C8 C3 3.431(6) 3_556 no
C16 O2 3.248(3) . no
C3 H2 2.7441 1_455 no
C3 H6B 2.8223 . no
C5 H2 2.7362 1_455 no
C6 H9 3.0870 . no
C6 H3B 2.7084 . no
C7 H17B 2.9751 . no
C8 H3A 3.0377 3_556 no
C8 H12 3.0396 3_466 no
C8 H3B 3.0667 3_556 no
C9 H23B 2.7024 . no
C9 H23C 2.7226 . no
C9 H6A 2.9124 . no
C9 H14 3.0798 3_556 no
C9 H12 2.9363 3_466 no
C10 H5B 3.0501 3_566 no
C10 H14 2.9242 3_556 no
C11 H5B 2.9150 3_566 no
C11 H14 3.0658 3_556 no
C11 H18C 3.0380 2_565 no
C12 H22B 2.7640 . no
C15 H16 3.0582 . no
C15 H18B 2.9902 . no
C16 H22A 2.8834 . no
C18 H23C 3.0500 2_464 no
C19 H2 2.8326 1_455 no
C21 H2 3.0574 1_455 no
C22 H12 2.9621 . no
C22 H16 2.5611 . no
C23 H9 2.4957 . no
C23 H16 3.0973 2_565 no
C23 H19A 3.0941 2_465 no
H2 N4 2.0984 1_655 no
H2 C3 2.7441 1_655 no
H2 C5 2.7362 1_655 no
H2 C19 2.8326 1_655 no
H2 C21 3.0574 1_655 no
H2 H3A 2.4183 1_655 no
H2 H5A 2.5581 1_655 no
H2 H19A 2.1788 1_655 no
H3A O2 2.8371 1_455 no
H3A H2 2.4183 1_455 no
H3A H15A 2.4629 . no
H3A C8 3.0377 3_456 no
H3B C6 2.7084 . no
H3B H5A 2.5657 . no
H3B H6B 2.1577 . no
H3B H17B 2.4511 . no
H3B C8 3.0667 3_456 no
H5A O2 2.8329 1_455 no
H5A H2 2.5581 1_455 no
H5A H3B 2.5657 . no
H5A H17B 2.4346 3_456 no
H5B H21 2.3315 . no
H5B C10 3.0501 3_466 no
H5B C11 2.9150 3_466 no
H6A C9 2.9124 . no
H6A H9 2.4861 . no
H6B C3 2.8223 . no
H6B H3B 2.1577 . no
H9 C6 3.0870 . no
H9 C23 2.4957 . no
H9 H6A 2.4861 . no
H9 H23B 2.3157 . no
H9 H23C 2.2520 . no
H9 H18A 2.2414 2_465 no
H12 C22 2.9621 . no
H12 H22B 2.3273 . no
H12 C8 3.0396 3_566 no
H12 C9 2.9363 3_566 no
H14 C9 3.0798 3_456 no
H14 C10 2.9242 3_456 no
H14 C11 3.0658 3_456 no
H15A H3A 2.4629 . no
H15A H19A 2.3682 . no
H15B H17A 2.5303 . no
H16 O2 2.7665 . no
H16 C15 3.0582 . no
H16 C22 2.5611 . no
H16 H20 2.2054 . no
H16 H22A 2.1993 . no
H16 C23 3.0973 2_564 no
H16 H23A 2.5422 2_564 no
H17A H15B 2.5303 . no
H17A H23A 2.5916 2_564 no
H17B C7 2.9751 . no
H17B H3B 2.4511 . no
H17B H5A 2.4346 3_556 no
H18A H9 2.2414 2_464 no
H18B C15 2.9902 . no
H18C H20 2.3908 . no
H18C C11 3.0380 2_564 no
H19A O2 2.7165 1_455 no
H19A N4 2.9397 . no
H19A H2 2.1788 1_455 no
H19A H15A 2.3682 . no
H19A C23 3.0941 2_464 no
H19B H21 2.3791 . no
H20 H16 2.2054 . no
H20 H18C 2.3908 . no
H20 O1 2.8425 2_564 no
H21 H5B 2.3315 . no
H21 H19B 2.3791 . no
H21 O1 2.7735 3_466 no
H22A C16 2.8834 . no
H22A H16 2.1993 . no
H22B C12 2.7640 . no
H22B H12 2.3273 . no
H23A H16 2.5421 2_565 no
H23A H17A 2.5916 2_565 no
H23B C9 2.7024 . no
H23B H9 2.3157 . no
H23C C9 2.7226 . no
H23C H9 2.2520 . no
H23C C18 3.0500 2_465 no

loop_
_geom_hbond_atom_site_label_D
_geom_hbond_atom_site_label_H
_geom_hbond_atom_site_label_A
_geom_hbond_site_symmetry_A
_geom_hbond_distance_DH
_geom_hbond_distance_HA
_geom_hbond_distance_DA
_geom_hbond_angle_DHA
_geom_hbond_publ_flag
O2 H2 N4 1_655 0.8200 2.1000 2.825(3) 148.00 yes

loop_
_geom_torsion_atom_site_label_1
_geom_torsion_atom_site_label_2
_geom_torsion_atom_site_label_3
_geom_torsion_atom_site_label_4
_geom_torsion
_geom_torsion_publ_flag
C23 O1 C10 C9 8.4(6) no
C23 O1 C10 C11 -173.2(4) no
C13 N1 C2 C16 -176.6(3) no
C13 N1 C2 C7 0.6(4) no
C22 N1 C2 C7 174.5(3) no
C2 N1 C13 C12 -178.5(4) no
C22 N1 C13 C12 7.5(6) no
C2 N1 C22 O2 -68.4(4) no
C13 N1 C22 O2 104.6(4) no
C22 N1 C2 C16 -2.7(6) no
C22 N1 C13 C8 -174.4(3) no
C2 N1 C13 C8 -0.5(4) no
C5 N4 C21 C16 74.8(4) no
C3 N4 C21 C16 -58.2(4) no
C5 N4 C21 C20 -165.3(3) no
C5 N4 C3 C14 -133.2(3) no
C21 N4 C3 C14 -0.3(4) no
C21 N4 C5 C6 -72.2(4) no
C3 N4 C21 C20 61.6(4) no
C3 N4 C5 C6 58.7(4) no
N1 C2 C7 C6 179.2(3) no
C7 C2 C16 C17 -70.8(5) no
N1 C2 C16 C17 105.7(4) no
C16 C2 C7 C8 176.5(4) no
N1 C2 C16 C21 -131.7(3) no
C16 C2 C7 C6 -3.8(7) no
N1 C2 C7 C8 -0.5(4) no
C7 C2 C16 C21 51.7(5) no
N4 C3 C14 C17 59.5(4) no
N4 C3 C14 C15 -59.0(4) no
N4 C5 C6 C7 64.4(5) no
C5 C6 C7 C8 137.5(4) no
C5 C6 C7 C2 -42.2(6) no
C2 C7 C8 C9 -180.0(4) no
C6 C7 C8 C13 -179.5(3) no
C6 C7 C8 C9 0.3(7) no
C2 C7 C8 C13 0.2(4) no
C7 C8 C13 C12 178.5(3) no
C7 C8 C13 N1 0.2(4) no
C13 C8 C9 C10 -0.7(6) no
C7 C8 C9 C10 179.5(4) no
C9 C8 C13 N1 -179.7(3) no
C9 C8 C13 C12 -1.4(5) no
C8 C9 C10 C11 2.3(6) no
C8 C9 C10 O1 -179.5(4) no
O1 C10 C11 C12 179.7(4) no
C9 C10 C11 C12 -1.8(6) no
C10 C11 C12 C13 -0.2(6) no
C11 C12 C13 C8 1.8(5) no
C11 C12 C13 N1 179.6(4) no
C17 C14 C15 C20 -59.4(4) no
C3 C14 C17 C16 -62.3(4) no
C3 C14 C15 C20 58.3(4) no
C15 C14 C17 C16 54.8(4) no
C14 C15 C20 C19 -128.7(3) no
C14 C15 C20 C21 -0.1(4) no
C2 C16 C21 C20 166.7(3) no
C17 C16 C21 N4 53.7(4) no
C2 C16 C21 N4 -72.4(4) no
C2 C16 C17 C14 133.0(3) no
C17 C16 C21 C20 -67.2(4) no
C21 C16 C17 C14 6.9(4) no
C18 C19 C20 C21 157.5(5) no
C18 C19 C20 C15 -77.5(6) no
C19 C20 C21 N4 68.8(5) no
C19 C20 C21 C16 -167.7(4) no
C15 C20 C21 C16 63.0(4) no
C15 C20 C21 N4 -60.5(4) no

loop_
_cod_related_entry_id
_cod_related_entry_database
_cod_related_entry_code
1 ChemSpider 24740580
